data_1519995
loop_
_publ_author_name
'Callear, Samantha K.'
'Hursthouse, Michael B.'

_publ_section_title
;
 2-Methylimidazolium malonate
;
_journal_name_full 'Crystal Structure Report Archive'
_journal_page_first 515
_journal_year 2008
_chemical_formula_sum 'C7 H10 N2 O4'
_chemical_formula_weight 186.17
_chemical_name_systematic
;
Malonic Acid and 2-Methylimidazole
;
_space_group_IT_number 33
_symmetry_cell_setting orthorhombic
_symmetry_space_group_name_Hall 'P 2c -2n'
_symmetry_space_group_name_H-M 'P n a 21'
_atom_sites_solution_hydrogens geom
_atom_sites_solution_primary direct
_atom_sites_solution_secondary difmap
_cell_angle_alpha 90.00
_cell_angle_beta 90.00
_cell_angle_gamma 90.00
_cell_formula_units_Z 4
_cell_length_a 11.4966(19)
_cell_length_b 18.702(3)
_cell_length_c 3.9535(5)
_cell_measurement_reflns_used 1011
_cell_measurement_temperature 120(2)
_cell_measurement_theta_max 27.48
_cell_measurement_theta_min 2.91
_cell_volume 850.0(2)
_computing_cell_refinement 'DENZO (Otwinowski & Minor, 1997) & COLLECT (Hooft, R.W.W., 1998)'
_computing_data_collection 'COLLECT (Hooft, R.W.W., 1998)'
_computing_data_reduction 'DENZO (Otwinowski & Minor, 1997) & COLLECT (Hooft, R.W.W., 1998)'
_computing_structure_refinement 'SHELXL-97 (Sheldrick, 1997)'
_diffrn_ambient_temperature 120(2)
_diffrn_detector_area_resol_mean 9.091
_diffrn_measured_fraction_theta_full 0.995
_diffrn_measured_fraction_theta_max 0.995
_diffrn_measurement_device_type 'Bruker-Nonius APEX II CCD camera on \k-goniostat'
_diffrn_measurement_method '\f & \w scans'
_diffrn_radiation_monochromator '10cm confocal mirrors'
_diffrn_radiation_source 'Bruker-Nonius FR591 rotating anode'
_diffrn_radiation_type MoK\a
_diffrn_radiation_wavelength 0.71073
_diffrn_reflns_av_R_equivalents 0.0767
_diffrn_reflns_av_sigmaI/netI 0.0764
_diffrn_reflns_limit_h_max 14
_diffrn_reflns_limit_h_min -14
_diffrn_reflns_limit_k_max 23
_diffrn_reflns_limit_k_min -24
_diffrn_reflns_limit_l_max 5
_diffrn_reflns_limit_l_min -4
_diffrn_reflns_number 5441
_diffrn_reflns_theta_full 27.45
_diffrn_reflns_theta_max 27.45
_diffrn_reflns_theta_min 3.54
_exptl_absorpt_coefficient_mu 0.120
_exptl_absorpt_correction_T_max 0.9988
_exptl_absorpt_correction_T_min 0.9775
_exptl_absorpt_correction_type multi-scan
_exptl_absorpt_process_details 'SADABS 2007/2 (Sheldrick, G.M., 2007)'
_exptl_crystal_colour colourless
_exptl_crystal_density_diffrn 1.455
_exptl_crystal_density_method 'not measured'
_exptl_crystal_description lath
_exptl_crystal_F_000 392
_exptl_crystal_size_max 0.19
_exptl_crystal_size_mid 0.04
_exptl_crystal_size_min 0.01
_refine_diff_density_max 0.335
_refine_diff_density_min -0.340
_refine_diff_density_rms 0.077
_refine_ls_abs_structure_details 'Flack H D (1983), Acta Cryst. A39, 876-881'
_refine_ls_abs_structure_Flack -10(10)
_refine_ls_extinction_method none
_refine_ls_goodness_of_fit_ref 1.163
_refine_ls_hydrogen_treatment constr
_refine_ls_matrix_type full
_refine_ls_number_parameters 120
_refine_ls_number_reflns 1107
_refine_ls_number_restraints 1
_refine_ls_restrained_S_all 1.162
_refine_ls_R_factor_all 0.1277
_refine_ls_R_factor_gt 0.0802
_refine_ls_shift/su_max 0.000
_refine_ls_shift/su_mean 0.000
_refine_ls_structure_factor_coef Fsqd
_refine_ls_weighting_details 'calc w=1/[\s^2^(Fo^2^)+(0.0000P)^2^+1.8631P] where P=(Fo^2^+2Fc^2^)/3'
_refine_ls_weighting_scheme calc
_refine_ls_wR_factor_gt 0.1212
_refine_ls_wR_factor_ref 0.1429
_reflns_number_gt 779
_reflns_number_total 1107
_reflns_threshold_expression >2sigma(I)
_cod_data_source_file eCrystal-515.cif
_cod_data_source_block 07skc0027pna21
_cod_depositor_comments
;
Citation :
Callear, Samantha K. and Hursthouse, Michael B. (2008) 
University of Southampton, Crystal Structure Report Archive. 
(doi:10.5258/ecrystals/515)

More at:
http://ecrystals.chem.soton.ac.uk/515/

The following automatic conversions were performed:

'_symmetry_cell_setting' value 'Orthorhombic' changed to
'orthorhombic' according to the built-in table from CIF Core
dictionary named 'cif_core.dic' version 2.4.1 from 2010-06-29.

Automatic conversion script
Id: cif_fix_values 3392 2015-05-12 13:50:21Z andrius 
;
_cod_original_cell_volume 850.1(2)
_cod_original_sg_symbol_H-M Pna21
_cod_database_code 1519995

loop_
_symmetry_equiv_pos_as_xyz
'x, y, z'
'-x, -y, z+1/2'
'x+1/2, -y+1/2, z'
'-x+1/2, y+1/2, z+1/2'

loop_
_atom_site_label
_atom_site_type_symbol
_atom_site_fract_x
_atom_site_fract_y
_atom_site_fract_z
_atom_site_U_iso_or_equiv
_atom_site_adp_type
_atom_site_occupancy
_atom_site_symmetry_multiplicity
_atom_site_calc_flag
_atom_site_refinement_flags
_atom_site_disorder_assembly
_atom_site_disorder_group
C1 C 0.8672(5) 0.3500(3) 0.2787(17) 0.0282(15) Uani 1 1 d . . .
C2 C 0.9050(5) 0.4163(3) 0.4731(16) 0.0248(14) Uani 1 1 d . . .
H2A H 0.9476 0.4003 0.6771 0.030 Uiso 1 1 calc R . .
H2B H 0.9610 0.4428 0.3302 0.030 Uiso 1 1 calc R . .
C3 C 0.8118(5) 0.4681(3) 0.5851(17) 0.0278(15) Uani 1 1 d . . .
O1A O 0.9400(4) 0.3043(2) 0.2071(13) 0.0342(11) Uani 1 1 d . . .
O1B O 0.7594(4) 0.3457(2) 0.1963(14) 0.0373(12) Uani 1 1 d . . .
H1 H 0.7244 0.3827 0.2605 0.056 Uiso 1 1 calc R . .
O3A O 0.7068(3) 0.4551(2) 0.4830(12) 0.0324(11) Uani 1 1 d . . .
O3B O 0.8383(4) 0.5200(2) 0.7600(14) 0.0379(12) Uani 1 1 d . . .
C22 C 0.8060(5) 0.1602(3) -0.2860(19) 0.0268(14) Uani 1 1 d . . .
C24 C 0.9478(5) 0.0869(3) -0.4337(17) 0.0304(15) Uani 1 1 d . . .
H24 H 0.9884 0.0476 -0.5297 0.036 Uiso 1 1 calc R . .
C25 C 0.9942(5) 0.1406(3) -0.2559(17) 0.0265(13) Uani 1 1 d . . .
H25 H 1.0741 0.1464 -0.2011 0.032 Uiso 1 1 calc R . .
C26 C 0.6900(5) 0.1916(3) -0.2388(19) 0.0355(17) Uani 1 1 d . . .
H26A H 0.6978 0.2393 -0.1381 0.053 Uiso 1 1 calc R . .
H26B H 0.6440 0.1610 -0.0885 0.053 Uiso 1 1 calc R . .
H26C H 0.6510 0.1955 -0.4584 0.053 Uiso 1 1 calc R . .
N21 N 0.9048(4) 0.1857(2) -0.1672(12) 0.0249(12) Uani 1 1 d . . .
H21 H 0.9124 0.2253 -0.0496 0.030 Uiso 1 1 calc R . .
N23 N 0.8299(4) 0.0994(2) -0.4512(14) 0.0267(12) Uani 1 1 d . . .
H23 H 0.7788 0.0720 -0.5541 0.032 Uiso 1 1 calc R . .

loop_
_atom_site_aniso_label
_atom_site_aniso_U_11
_atom_site_aniso_U_22
_atom_site_aniso_U_33
_atom_site_aniso_U_23
_atom_site_aniso_U_13
_atom_site_aniso_U_12
C1 0.032(3) 0.025(3) 0.028(4) -0.005(3) 0.003(3) -0.007(2)
C2 0.027(3) 0.022(3) 0.026(4) 0.001(3) 0.005(3) 0.000(2)
C3 0.032(4) 0.021(3) 0.030(4) 0.005(3) 0.006(3) 0.003(3)
O1A 0.034(2) 0.0237(19) 0.045(3) -0.007(2) 0.003(2) 0.0025(18)
O1B 0.029(2) 0.026(2) 0.057(3) -0.013(3) -0.005(3) 0.0008(17)
O3A 0.020(2) 0.032(2) 0.045(3) -0.006(2) 0.000(2) -0.0002(18)
O3B 0.035(2) 0.029(2) 0.050(3) -0.018(2) -0.001(3) 0.0020(18)
C22 0.029(3) 0.023(2) 0.029(4) 0.002(3) -0.001(3) -0.005(2)
C24 0.036(4) 0.021(3) 0.034(4) -0.001(3) 0.004(3) 0.000(3)
C25 0.023(3) 0.027(3) 0.029(4) 0.002(3) -0.002(3) 0.002(2)
C26 0.034(4) 0.028(3) 0.045(5) 0.000(4) -0.004(4) 0.005(3)
N21 0.025(3) 0.022(2) 0.028(3) -0.007(2) 0.000(2) -0.002(2)
N23 0.028(3) 0.019(2) 0.033(3) -0.003(2) -0.004(2) -0.005(2)

loop_
_atom_type_symbol
_atom_type_description
_atom_type_scat_dispersion_real
_atom_type_scat_dispersion_imag
_atom_type_scat_source
C C 0.0033 0.0000 'International Tables Vol C Tables 4.2.6.8 and 6.1.1.4'
H H 0.0000 0.0000 'International Tables Vol C Tables 4.2.6.8 and 6.1.1.4'
N N 0.0061 0.0000 'International Tables Vol C Tables 4.2.6.8 and 6.1.1.4'
O O 0.0106 0.0000 'International Tables Vol C Tables 4.2.6.8 and 6.1.1.4'

loop_
_geom_angle_atom_site_label_1
_geom_angle_atom_site_label_2
_geom_angle_atom_site_label_3
_geom_angle
_geom_angle_site_symmetry_1
_geom_angle_site_symmetry_3
O1A C1 O1B 123.7(6) . .
O1A C1 C2 119.2(5) . .
O1B C1 C2 117.1(5) . .
C3 C2 C1 117.9(5) . .
C3 C2 H2A 107.8 . .
C1 C2 H2A 107.8 . .
C3 C2 H2B 107.8 . .
C1 C2 H2B 107.8 . .
H2A C2 H2B 107.2 . .
O3B C3 O3A 123.6(5) . .
O3B C3 C2 119.7(6) . .
O3A C3 C2 116.7(5) . .
C1 O1B H1 109.5 . .
N21 C22 N23 107.6(5) . .
N21 C22 C26 126.3(5) . .
N23 C22 C26 126.0(5) . .
C25 C24 N23 107.0(5) . .
C25 C24 H24 126.5 . .
N23 C24 H24 126.5 . .
C24 C25 N21 107.2(5) . .
C24 C25 H25 126.4 . .
N21 C25 H25 126.4 . .
C22 C26 H26A 109.5 . .
C22 C26 H26B 109.5 . .
H26A C26 H26B 109.5 . .
C22 C26 H26C 109.5 . .
H26A C26 H26C 109.5 . .
H26B C26 H26C 109.5 . .
C22 N21 C25 109.4(5) . .
C22 N21 H21 125.3 . .
C25 N21 H21 125.3 . .
C22 N23 C24 108.8(5) . .
C22 N23 H23 125.6 . .
C24 N23 H23 125.6 . .

loop_
_geom_bond_atom_site_label_1
_geom_bond_atom_site_label_2
_geom_bond_distance
_geom_bond_site_symmetry_2
C1 O1A 1.229(7) .
C1 O1B 1.284(7) .
C1 C2 1.522(8) .
C2 C3 1.512(8) .
C2 H2A 0.9900 .
C2 H2B 0.9900 .
C3 O3B 1.230(7) .
C3 O3A 1.296(7) .
O1B H1 0.8400 .
C22 N21 1.319(7) .
C22 N23 1.340(7) .
C22 C26 1.469(8) .
C24 C25 1.336(8) .
C24 N23 1.376(8) .
C24 H24 0.9500 .
C25 N21 1.375(7) .
C25 H25 0.9500 .
C26 H26A 0.9800 .
C26 H26B 0.9800 .
C26 H26C 0.9800 .
N21 H21 0.8800 .
N23 H23 0.8800 .

loop_
_geom_hbond_atom_site_label_D
_geom_hbond_atom_site_label_H
_geom_hbond_atom_site_label_A
_geom_hbond_distance_DH
_geom_hbond_distance_HA
_geom_hbond_distance_DA
_geom_hbond_angle_DHA
_geom_hbond_site_symmetry_A
O1B H1 O3A 0.84 1.63 2.417(6) 155.4 .
N21 H21 O1A 0.88 1.82 2.698(6) 175.0 .
N23 H23 O3B 0.88 1.82 2.692(6) 174.0 4_643
